data_1502302
loop_
_publ_author_name
'Sakai, Kazunori'
'Kochi, Takuya'
'Kakiuchi, Fumitoshi'

_publ_section_title
;
 Rhodium-catalyzed anti-Markovnikov addition of secondary amines to
 arylacetylenes at room temperature.
;
_journal_issue 15
_journal_name_full 'Organic letters'
_journal_page_first 3928
_journal_page_last 3931
_journal_paper_doi 10.1021/ol201453h
_journal_volume 13
_journal_year 2011
_chemical_formula_sum 'C57 H54 N O7 P2 Rh'
_chemical_formula_weight 1029.86
_chemical_name_systematic
; 
 ? 
;
_space_group_IT_number 2
_symmetry_cell_setting triclinic
_symmetry_space_group_name_Hall '-P 1'
_symmetry_space_group_name_H-M 'P -1'
_atom_sites_solution_hydrogens geom
_atom_sites_solution_primary direct
_atom_sites_solution_secondary difmap
_audit_creation_method SHELXL-97
_cell_angle_alpha 104.4582(13)
_cell_angle_beta 99.5137(13)
_cell_angle_gamma 92.1125(14)
_cell_formula_units_Z 2
_cell_length_a 11.3164(5)
_cell_length_b 12.8458(6)
_cell_length_c 17.4968(7)
_cell_measurement_reflns_used 14210
_cell_measurement_temperature 93(2)
_cell_measurement_theta_max 27.48
_cell_measurement_theta_min 3.20
_cell_volume 2420.91(18)
_computing_cell_refinement PROCESS-AUTO
_computing_data_collection PROCESS-AUTO
_computing_structure_refinement 'SHELXL-97 (Sheldrick, 1997)'
_computing_structure_solution SIR-97
_diffrn_ambient_temperature 93(2)
_diffrn_measured_fraction_theta_full 0.983
_diffrn_measured_fraction_theta_max 0.983
_diffrn_measurement_device_type 'Rigaku R-AXIS RAPID'
_diffrn_radiation_monochromator graphite
_diffrn_radiation_source 'fine-focus sealed tube'
_diffrn_radiation_type MoK\a
_diffrn_radiation_wavelength 0.71075
_diffrn_reflns_av_R_equivalents 0.0534
_diffrn_reflns_av_sigmaI/netI 0.0747
_diffrn_reflns_limit_h_max 13
_diffrn_reflns_limit_h_min -13
_diffrn_reflns_limit_k_max 15
_diffrn_reflns_limit_k_min -15
_diffrn_reflns_limit_l_max 19
_diffrn_reflns_limit_l_min -20
_diffrn_reflns_number 18577
_diffrn_reflns_theta_full 25.00
_diffrn_reflns_theta_max 25.00
_diffrn_reflns_theta_min 3.15
_exptl_absorpt_coefficient_mu 0.475
_exptl_absorpt_correction_T_max 0.9541
_exptl_absorpt_correction_T_min 0.8328
_exptl_absorpt_correction_type multi-scan
_exptl_absorpt_process_details
;
Higashi, T. (1995). Program for Absorption Correction.
Rigaku Corporation, Tokyo, Japan
;
_exptl_crystal_colour red
_exptl_crystal_density_diffrn 1.413
_exptl_crystal_density_method 'not measured'
_exptl_crystal_description platelet
_exptl_crystal_F_000 1068
_exptl_crystal_size_max 0.40
_exptl_crystal_size_mid 0.30
_exptl_crystal_size_min 0.10
_refine_diff_density_max 0.882
_refine_diff_density_min -1.122
_refine_diff_density_rms 0.126
_refine_ls_extinction_method none
_refine_ls_goodness_of_fit_ref 1.101
_refine_ls_hydrogen_treatment constr
_refine_ls_matrix_type full
_refine_ls_number_parameters 619
_refine_ls_number_reflns 8391
_refine_ls_number_restraints 0
_refine_ls_restrained_S_all 1.101
_refine_ls_R_factor_all 0.0712
_refine_ls_R_factor_gt 0.0448
_refine_ls_shift/su_max 0.001
_refine_ls_shift/su_mean 0.000
_refine_ls_structure_factor_coef Fsqd
_refine_ls_weighting_details 'calc w=1/[\s^2^(Fo^2^)+(0.0001P)^2^+7.9531P] where P=(Fo^2^+2Fc^2^)/3'
_refine_ls_weighting_scheme calc
_refine_ls_wR_factor_gt 0.0805
_refine_ls_wR_factor_ref 0.1099
_reflns_number_gt 6355
_reflns_number_total 8391
_reflns_threshold_expression >2sigma(I)
_cod_data_source_file ol201453h_si_001.cif
_cod_data_source_block 5
_cod_depositor_comments
;
The following automatic conversions were performed:
'_atom_site_symetry_multiplicity' tag replaced with
'_atom_site_symmetry_multiplicity'.

Automatic conversion script
Id: cif_correct_tags 1440 2010-10-19 06:21:57Z saulius 

The following automatic conversions were performed:

'_symmetry_cell_setting' value 'Triclinic' changed to 'triclinic'
according to /home/saulius/struct/CIF-dictionaries/cif_core.dic
dictionary named 'cif_core.dic' version 2.4.1 from 2010-06-29.

Automatic conversion script
Id: cif_fix_values 1715 2011-07-08 13:25:40Z adriana 
;
_cod_original_sg_symbol_H-M P-1
_cod_database_code 1502302

loop_
_symmetry_equiv_pos_as_xyz
'x, y, z'
'-x, -y, -z'

loop_
_atom_site_label
_atom_site_type_symbol
_atom_site_fract_x
_atom_site_fract_y
_atom_site_fract_z
_atom_site_U_iso_or_equiv
_atom_site_adp_type
_atom_site_occupancy
_atom_site_symmetry_multiplicity
_atom_site_calc_flag
_atom_site_refinement_flags
Rh1 Rh 0.21431(3) -0.13206(3) 0.72685(2) 0.01597(10) Uani 1 1 d .
O1 O 0.0850(3) -0.0958(2) 0.79906(17) 0.0210(7) Uani 1 1 d .
C1 C 0.0008(4) -0.1744(4) 0.7856(3) 0.0195(10) Uani 1 1 d .
C2 C 0.0061(4) -0.2740(3) 0.7288(2) 0.0166(10) Uani 1 1 d .
N1 N 0.1059(3) -0.2824(3) 0.6900(2) 0.0185(8) Uani 1 1 d .
C3 C 0.1148(4) -0.3742(3) 0.6384(3) 0.0196(10) Uani 1 1 d .
H1 H 0.1828 -0.3808 0.6127 0.023 Uiso 1 1 calc R
C4 C 0.0295(4) -0.4631(4) 0.6191(3) 0.0241(11) Uani 1 1 d .
H2 H 0.0401 -0.5275 0.5809 0.029 Uiso 1 1 calc R
C5 C -0.0682(4) -0.4565(4) 0.6554(3) 0.0255(11) Uani 1 1 d .
H3 H -0.1267 -0.5162 0.6424 0.031 Uiso 1 1 calc R
C6 C -0.0825(4) -0.3616(4) 0.7120(3) 0.0221(10) Uani 1 1 d .
C7 C -0.1809(4) -0.3476(4) 0.7538(3) 0.0247(11) Uani 1 1 d .
H4 H -0.2421 -0.4044 0.7441 0.030 Uiso 1 1 calc R
C8 C -0.1866(4) -0.2510(4) 0.8084(3) 0.0241(11) Uani 1 1 d .
H5 H -0.2528 -0.2421 0.8358 0.029 Uiso 1 1 calc R
C9 C -0.0981(4) -0.1648(4) 0.8250(3) 0.0213(10) Uani 1 1 d .
H6 H -0.1053 -0.0995 0.8633 0.026 Uiso 1 1 calc R
P1 P 0.34655(10) -0.18939(9) 0.64773(7) 0.0160(3) Uani 1 1 d .
C10 C 0.4056(4) -0.3124(4) 0.6691(3) 0.0205(10) Uani 1 1 d .
C11 C 0.4234(4) -0.3166(4) 0.7487(3) 0.0177(10) Uani 1 1 d .
H7 H 0.3950 -0.2615 0.7868 0.021 Uiso 1 1 calc R
C12 C 0.4813(4) -0.3985(4) 0.7745(3) 0.0217(10) Uani 1 1 d .
H8 H 0.4945 -0.3979 0.8297 0.026 Uiso 1 1 calc R
C13 C 0.5197(4) -0.4811(4) 0.7189(3) 0.0207(10) Uani 1 1 d .
C14 C 0.4982(4) -0.4813(4) 0.6380(3) 0.0225(11) Uani 1 1 d .
H9 H 0.5225 -0.5388 0.5995 0.027 Uiso 1 1 calc R
C15 C 0.4421(4) -0.3987(4) 0.6134(3) 0.0235(11) Uani 1 1 d .
H10 H 0.4280 -0.4001 0.5581 0.028 Uiso 1 1 calc R
O2 O 0.5774(3) -0.5652(2) 0.73737(18) 0.0237(7) Uani 1 1 d .
C16 C 0.6085(5) -0.5647(4) 0.8198(3) 0.0294(12) Uani 1 1 d .
H11 H 0.6588 -0.4986 0.8493 0.044 Uiso 1 1 calc R
H12 H 0.6530 -0.6276 0.8245 0.044 Uiso 1 1 calc R
H13 H 0.5352 -0.5677 0.8424 0.044 Uiso 1 1 calc R
C17 C 0.2800(4) -0.2255(3) 0.5404(2) 0.0165(9) Uani 1 1 d .
C18 C 0.1579(4) -0.2195(3) 0.5169(3) 0.0191(10) Uani 1 1 d .
H14 H 0.1097 -0.1980 0.5568 0.023 Uiso 1 1 calc R
C19 C 0.1037(4) -0.2440(4) 0.4363(3) 0.0215(10) Uani 1 1 d .
H15 H 0.0195 -0.2406 0.4218 0.026 Uiso 1 1 calc R
C20 C 0.1733(4) -0.2732(4) 0.3775(3) 0.0221(11) Uani 1 1 d .
C21 C 0.2967(4) -0.2785(4) 0.4001(3) 0.0210(10) Uani 1 1 d .
H16 H 0.3448 -0.2988 0.3599 0.025 Uiso 1 1 calc R
C22 C 0.3495(4) -0.2550(4) 0.4795(3) 0.0197(10) Uani 1 1 d .
H17 H 0.4338 -0.2585 0.4937 0.024 Uiso 1 1 calc R
O3 O 0.1313(3) -0.2977(3) 0.29663(18) 0.0283(8) Uani 1 1 d .
C23 C 0.0038(5) -0.3008(4) 0.2710(3) 0.0342(13) Uani 1 1 d .
H18 H -0.0366 -0.3541 0.2915 0.051 Uiso 1 1 calc R
H19 H -0.0153 -0.3209 0.2123 0.051 Uiso 1 1 calc R
H20 H -0.0238 -0.2295 0.2918 0.051 Uiso 1 1 calc R
C24 C 0.4885(4) -0.1183(4) 0.6456(2) 0.0175(10) Uani 1 1 d .
C25 C 0.5994(4) -0.1442(4) 0.6826(2) 0.0187(10) Uani 1 1 d .
H21 H 0.6006 -0.1956 0.7134 0.022 Uiso 1 1 calc R
C26 C 0.7073(4) -0.0961(4) 0.6751(2) 0.0200(10) Uani 1 1 d .
H22 H 0.7812 -0.1146 0.7008 0.024 Uiso 1 1 calc R
C27 C 0.7075(4) -0.0215(4) 0.6304(3) 0.0196(10) Uani 1 1 d .
C28 C 0.5976(4) 0.0078(4) 0.5948(3) 0.0205(10) Uani 1 1 d .
H23 H 0.5968 0.0608 0.5654 0.025 Uiso 1 1 calc R
C29 C 0.4919(4) -0.0400(4) 0.6024(3) 0.0189(10) Uani 1 1 d .
H24 H 0.4183 -0.0196 0.5777 0.023 Uiso 1 1 calc R
O4 O 0.8089(3) 0.0249(3) 0.61500(19) 0.0260(8) Uani 1 1 d .
C30 C 0.9216(4) -0.0031(4) 0.6518(3) 0.0336(13) Uani 1 1 d .
H25 H 0.9265 0.0151 0.7101 0.050 Uiso 1 1 calc R
H26 H 0.9874 0.0373 0.6388 0.050 Uiso 1 1 calc R
H27 H 0.9281 -0.0806 0.6317 0.050 Uiso 1 1 calc R
P2 P 0.30496(10) 0.03308(9) 0.77659(6) 0.0153(2) Uani 1 1 d .
C31 C 0.4676(4) 0.0423(4) 0.8151(2) 0.0176(10) Uani 1 1 d .
C32 C 0.5032(4) -0.0179(4) 0.8702(3) 0.0219(10) Uani 1 1 d .
H28 H 0.4462 -0.0674 0.8795 0.026 Uiso 1 1 calc R
C33 C 0.6207(4) -0.0065(4) 0.9115(3) 0.0198(10) Uani 1 1 d .
H29 H 0.6440 -0.0468 0.9494 0.024 Uiso 1 1 calc R
C34 C 0.7030(4) 0.0640(4) 0.8967(3) 0.0207(10) Uani 1 1 d .
C35 C 0.6705(4) 0.1199(4) 0.8390(3) 0.0219(10) Uani 1 1 d .
H30 H 0.7294 0.1651 0.8270 0.026 Uiso 1 1 calc R
C36 C 0.5528(4) 0.1101(3) 0.7987(2) 0.0166(9) Uani 1 1 d .
H31 H 0.5306 0.1496 0.7600 0.020 Uiso 1 1 calc R
O5 O 0.8207(3) 0.0851(3) 0.93703(18) 0.0254(8) Uani 1 1 d .
C37 C 0.8492(4) 0.0482(4) 1.0083(3) 0.0278(12) Uani 1 1 d .
H32 H 0.7933 0.0751 1.0444 0.042 Uiso 1 1 calc R
H33 H 0.9316 0.0750 1.0352 0.042 Uiso 1 1 calc R
H34 H 0.8423 -0.0309 0.9939 0.042 Uiso 1 1 calc R
C38 C 0.2860(4) 0.1258(4) 0.7119(2) 0.0156(9) Uani 1 1 d .
C39 C 0.2380(4) 0.0875(4) 0.6303(3) 0.0188(10) Uani 1 1 d .
H35 H 0.2149 0.0127 0.6084 0.023 Uiso 1 1 calc R
C40 C 0.2235(4) 0.1573(4) 0.5802(3) 0.0216(10) Uani 1 1 d .
H36 H 0.1931 0.1297 0.5245 0.026 Uiso 1 1 calc R
C41 C 0.2533(4) 0.2664(4) 0.6120(3) 0.0237(11) Uani 1 1 d .
C42 C 0.2976(4) 0.3073(4) 0.6937(3) 0.0225(10) Uani 1 1 d .
H37 H 0.3157 0.3827 0.7157 0.027 Uiso 1 1 calc R
C43 C 0.3148(4) 0.2377(4) 0.7422(3) 0.0203(10) Uani 1 1 d .
H38 H 0.3470 0.2659 0.7977 0.024 Uiso 1 1 calc R
O6 O 0.2408(3) 0.3429(3) 0.56935(18) 0.0292(8) Uani 1 1 d .
C44 C 0.2140(6) 0.3062(5) 0.4840(3) 0.0412(14) Uani 1 1 d .
H39 H 0.2706 0.2538 0.4654 0.062 Uiso 1 1 calc R
H40 H 0.2213 0.3677 0.4608 0.062 Uiso 1 1 calc R
H41 H 0.1318 0.2720 0.4671 0.062 Uiso 1 1 calc R
C45 C 0.2568(4) 0.1190(3) 0.8652(2) 0.0171(10) Uani 1 1 d .
C46 C 0.1356(4) 0.1372(4) 0.8635(3) 0.0213(10) Uani 1 1 d .
H42 H 0.0778 0.0963 0.8194 0.026 Uiso 1 1 calc R
C47 C 0.0965(4) 0.2126(4) 0.9237(3) 0.0227(10) Uani 1 1 d .
H43 H 0.0131 0.2216 0.9213 0.027 Uiso 1 1 calc R
C48 C 0.1799(4) 0.2750(4) 0.9877(3) 0.0212(10) Uani 1 1 d .
C49 C 0.3013(4) 0.2555(4) 0.9925(3) 0.0223(11) Uani 1 1 d .
H44 H 0.3583 0.2946 1.0377 0.027 Uiso 1 1 calc R
C50 C 0.3391(4) 0.1799(4) 0.9323(3) 0.0198(10) Uani 1 1 d .
H45 H 0.4222 0.1688 0.9361 0.024 Uiso 1 1 calc R
O7 O 0.1543(3) 0.3560(3) 1.04797(18) 0.0266(8) Uani 1 1 d .
C51 C 0.0296(4) 0.3711(4) 1.0514(3) 0.0339(13) Uani 1 1 d .
H46 H -0.0087 0.3909 1.0031 0.051 Uiso 1 1 calc R
H47 H 0.0236 0.4288 1.0990 0.051 Uiso 1 1 calc R
H48 H -0.0111 0.3040 1.0544 0.051 Uiso 1 1 calc R
C52 C 0.2451(4) -0.3228(4) 0.8829(3) 0.0274(11) Uani 1 1 d .
H49 H 0.2134 -0.2704 0.8570 0.033 Uiso 1 1 calc R
C53 C 0.2038(4) -0.4308(4) 0.8517(3) 0.0284(12) Uani 1 1 d .
H50 H 0.1447 -0.4525 0.8043 0.034 Uiso 1 1 calc R
C54 C 0.2490(5) -0.5065(4) 0.8900(3) 0.0305(12) Uani 1 1 d .
H51 H 0.2202 -0.5803 0.8691 0.037 Uiso 1 1 calc R
C55 C 0.3367(5) -0.4748(4) 0.9592(3) 0.0300(12) Uani 1 1 d .
H52 H 0.3681 -0.5270 0.9853 0.036 Uiso 1 1 calc R
C56 C 0.3778(4) -0.3677(4) 0.9895(3) 0.0263(11) Uani 1 1 d .
H53 H 0.4375 -0.3460 1.0367 0.032 Uiso 1 1 calc R
C57 C 0.3322(4) -0.2916(4) 0.9513(3) 0.0275(11) Uani 1 1 d .
H54 H 0.3608 -0.2178 0.9722 0.033 Uiso 1 1 calc R

loop_
_atom_site_aniso_label
_atom_site_aniso_U_11
_atom_site_aniso_U_22
_atom_site_aniso_U_33
_atom_site_aniso_U_23
_atom_site_aniso_U_13
_atom_site_aniso_U_12
Rh1 0.01213(18) 0.0166(2) 0.01800(19) 0.00249(13) 0.00299(13) -0.00118(14)
O1 0.0176(17) 0.0225(18) 0.0213(17) 0.0025(13) 0.0048(13) -0.0016(14)
C1 0.019(2) 0.018(3) 0.021(2) 0.0070(18) -0.0016(19) -0.001(2)
C2 0.011(2) 0.017(2) 0.020(2) 0.0055(18) -0.0010(18) -0.0021(18)
N1 0.014(2) 0.022(2) 0.020(2) 0.0103(16) -0.0020(16) -0.0007(16)
C3 0.026(3) 0.007(2) 0.020(2) -0.0031(17) -0.0007(19) -0.0004(19)
C4 0.023(3) 0.021(3) 0.029(3) 0.007(2) 0.008(2) -0.001(2)
C5 0.024(3) 0.016(3) 0.034(3) 0.010(2) -0.007(2) -0.005(2)
C6 0.019(2) 0.021(3) 0.026(3) 0.010(2) -0.001(2) 0.002(2)
C7 0.014(2) 0.031(3) 0.029(3) 0.012(2) -0.001(2) -0.003(2)
C8 0.014(2) 0.039(3) 0.024(3) 0.018(2) 0.0026(19) 0.005(2)
C9 0.018(2) 0.028(3) 0.020(2) 0.0073(19) 0.0069(19) 0.003(2)
P1 0.0125(6) 0.0177(6) 0.0174(6) 0.0030(4) 0.0040(5) 0.0012(5)
C10 0.012(2) 0.029(3) 0.019(2) 0.0064(19) 0.0005(18) -0.006(2)
C11 0.011(2) 0.018(2) 0.025(2) 0.0028(18) 0.0100(19) 0.0017(18)
C12 0.021(3) 0.027(3) 0.015(2) 0.0037(19) 0.0017(19) -0.001(2)
C13 0.017(2) 0.019(3) 0.027(3) 0.0064(19) 0.005(2) -0.002(2)
C14 0.023(3) 0.019(3) 0.023(2) -0.0014(19) 0.006(2) 0.007(2)
C15 0.025(3) 0.025(3) 0.020(2) 0.0040(19) 0.005(2) 0.005(2)
O2 0.0300(19) 0.0204(18) 0.0219(17) 0.0052(13) 0.0066(14) 0.0096(15)
C16 0.035(3) 0.026(3) 0.029(3) 0.012(2) 0.004(2) 0.007(2)
C17 0.015(2) 0.017(2) 0.017(2) 0.0053(17) 0.0002(18) 0.0018(18)
C18 0.022(3) 0.014(2) 0.022(2) 0.0063(18) 0.0019(19) -0.0014(19)
C19 0.015(2) 0.024(3) 0.023(3) 0.0065(19) -0.0032(19) 0.001(2)
C20 0.029(3) 0.017(2) 0.018(2) 0.0039(18) 0.000(2) -0.002(2)
C21 0.022(3) 0.019(3) 0.022(2) 0.0004(18) 0.011(2) 0.001(2)
C22 0.016(2) 0.020(3) 0.024(3) 0.0057(19) 0.0065(19) 0.0040(19)
O3 0.0287(19) 0.035(2) 0.0179(17) 0.0057(14) -0.0024(14) 0.0008(16)
C23 0.036(3) 0.033(3) 0.027(3) 0.006(2) -0.011(2) 0.002(2)
C24 0.017(2) 0.018(2) 0.018(2) 0.0039(17) 0.0053(18) 0.0005(19)
C25 0.017(2) 0.019(2) 0.018(2) 0.0027(18) 0.0006(18) -0.0003(19)
C26 0.017(2) 0.023(3) 0.019(2) 0.0036(18) 0.0033(19) -0.001(2)
C27 0.016(2) 0.022(3) 0.019(2) 0.0040(18) 0.0013(19) -0.0051(19)
C28 0.022(3) 0.022(3) 0.019(2) 0.0071(18) 0.0067(19) -0.001(2)
C29 0.015(2) 0.021(3) 0.023(2) 0.0085(18) 0.0022(19) 0.0009(19)
O4 0.0167(17) 0.032(2) 0.0311(19) 0.0117(15) 0.0043(14) -0.0063(15)
C30 0.017(3) 0.038(3) 0.043(3) 0.015(2) -0.007(2) -0.005(2)
P2 0.0114(6) 0.0148(6) 0.0179(6) 0.0028(4) 0.0005(5) -0.0016(5)
C31 0.017(2) 0.019(2) 0.014(2) 0.0008(17) 0.0014(18) 0.0038(19)
C32 0.023(3) 0.022(3) 0.022(2) 0.0095(19) 0.003(2) -0.001(2)
C33 0.021(2) 0.016(2) 0.020(2) 0.0025(18) -0.0008(19) 0.005(2)
C34 0.020(2) 0.019(3) 0.018(2) -0.0027(18) 0.0005(19) 0.003(2)
C35 0.020(3) 0.024(3) 0.022(2) 0.0049(19) 0.006(2) -0.002(2)
C36 0.013(2) 0.019(2) 0.018(2) 0.0063(17) 0.0034(18) 0.0011(19)
O5 0.0130(17) 0.030(2) 0.0298(19) 0.0071(14) -0.0029(14) -0.0008(14)
C37 0.022(3) 0.035(3) 0.024(3) 0.006(2) -0.003(2) 0.007(2)
C38 0.005(2) 0.028(3) 0.014(2) 0.0047(18) 0.0038(17) 0.0015(18)
C39 0.014(2) 0.015(2) 0.027(3) 0.0045(18) 0.0027(19) 0.0035(19)
C40 0.021(3) 0.022(3) 0.020(2) 0.0039(19) 0.004(2) -0.001(2)
C41 0.024(3) 0.025(3) 0.027(3) 0.011(2) 0.012(2) 0.005(2)
C42 0.019(2) 0.022(3) 0.027(3) 0.004(2) 0.008(2) 0.000(2)
C43 0.016(2) 0.021(3) 0.022(2) 0.0052(19) -0.0032(19) -0.0029(19)
O6 0.040(2) 0.0235(19) 0.0247(18) 0.0103(14) 0.0025(16) 0.0037(16)
C44 0.054(4) 0.047(4) 0.028(3) 0.019(3) 0.007(3) 0.008(3)
C45 0.014(2) 0.018(2) 0.018(2) 0.0059(18) 0.0007(18) -0.0014(19)
C46 0.020(2) 0.018(3) 0.023(2) 0.0030(19) -0.002(2) -0.003(2)
C47 0.015(2) 0.022(3) 0.032(3) 0.006(2) 0.008(2) 0.000(2)
C48 0.025(3) 0.018(3) 0.023(2) 0.0053(19) 0.010(2) 0.002(2)
C49 0.023(3) 0.016(2) 0.022(2) -0.0036(18) -0.001(2) -0.003(2)
C50 0.016(2) 0.022(3) 0.023(2) 0.0075(19) 0.0037(19) 0.000(2)
O7 0.0282(19) 0.0211(18) 0.0268(18) -0.0026(14) 0.0077(15) 0.0034(15)
C51 0.025(3) 0.036(3) 0.038(3) 0.000(2) 0.010(2) 0.010(2)
C52 0.021(3) 0.037(3) 0.028(3) 0.010(2) 0.010(2) 0.009(2)
C53 0.022(3) 0.031(3) 0.027(3) 0.000(2) 0.001(2) -0.001(2)
C54 0.030(3) 0.026(3) 0.031(3) -0.001(2) 0.008(2) -0.001(2)
C55 0.028(3) 0.031(3) 0.034(3) 0.011(2) 0.008(2) 0.002(2)
C56 0.024(3) 0.031(3) 0.019(2) 0.002(2) -0.001(2) -0.001(2)
C57 0.027(3) 0.029(3) 0.025(3) 0.004(2) 0.002(2) 0.001(2)

loop_
_atom_type_symbol
_atom_type_description
_atom_type_scat_dispersion_real
_atom_type_scat_dispersion_imag
_atom_type_scat_source
C C 0.0033 0.0016 'International Tables Vol C Tables 4.2.6.8 and 6.1.1.4'
H H 0.0000 0.0000 'International Tables Vol C Tables 4.2.6.8 and 6.1.1.4'
N N 0.0061 0.0033 'International Tables Vol C Tables 4.2.6.8 and 6.1.1.4'
O O 0.0106 0.0060 'International Tables Vol C Tables 4.2.6.8 and 6.1.1.4'
P P 0.1023 0.0942 'International Tables Vol C Tables 4.2.6.8 and 6.1.1.4'
Rh Rh -1.1178 0.9187 'International Tables Vol C Tables 4.2.6.8 and 6.1.1.4'

loop_
_geom_angle_atom_site_label_1
_geom_angle_atom_site_label_2
_geom_angle_atom_site_label_3
_geom_angle
O1 Rh1 N1 79.90(13)
O1 Rh1 P2 91.12(9)
N1 Rh1 P2 170.98(11)
O1 Rh1 P1 173.88(10)
N1 Rh1 P1 94.27(11)
P2 Rh1 P1 94.74(4)
C1 O1 Rh1 113.2(3)
O1 C1 C9 122.5(4)
O1 C1 C2 120.5(4)
C9 C1 C2 117.0(4)
N1 C2 C6 120.9(4)
N1 C2 C1 116.3(4)
C6 C2 C1 122.8(4)
C3 N1 C2 117.8(4)
C3 N1 Rh1 132.3(3)
C2 N1 Rh1 109.9(3)
N1 C3 C4 123.7(5)
N1 C3 H1 118.1
C4 C3 H1 118.1
C5 C4 C3 119.5(5)
C5 C4 H2 120.2
C3 C4 H2 120.2
C4 C5 C6 119.8(4)
C4 C5 H3 120.1
C6 C5 H3 120.1
C5 C6 C2 118.3(4)
C5 C6 C7 123.9(4)
C2 C6 C7 117.9(4)
C8 C7 C6 119.4(4)
C8 C7 H4 120.3
C6 C7 H4 120.3
C7 C8 C9 122.4(5)
C7 C8 H5 118.8
C9 C8 H5 118.8
C1 C9 C8 120.6(4)
C1 C9 H6 119.7
C8 C9 H6 119.7
C24 P1 C10 98.7(2)
C24 P1 C17 100.1(2)
C10 P1 C17 106.3(2)
C24 P1 Rh1 127.22(15)
C10 P1 Rh1 109.03(15)
C17 P1 Rh1 113.10(15)
C11 C10 C15 117.3(4)
C11 C10 P1 116.6(3)
C15 C10 P1 125.9(3)
C10 C11 C12 122.4(4)
C10 C11 H7 118.8
C12 C11 H7 118.8
C13 C12 C11 119.2(4)
C13 C12 H8 120.4
C11 C12 H8 120.4
O2 C13 C12 124.3(4)
O2 C13 C14 116.2(4)
C12 C13 C14 119.5(4)
C15 C14 C13 120.6(4)
C15 C14 H9 119.7
C13 C14 H9 119.7
C14 C15 C10 120.9(4)
C14 C15 H10 119.5
C10 C15 H10 119.5
C13 O2 C16 118.2(3)
O2 C16 H11 109.5
O2 C16 H12 109.5
H11 C16 H12 109.5
O2 C16 H13 109.5
H11 C16 H13 109.5
H12 C16 H13 109.5
C18 C17 C22 117.6(4)
C18 C17 P1 119.8(3)
C22 C17 P1 122.5(3)
C17 C18 C19 121.9(4)
C17 C18 H14 119.1
C19 C18 H14 119.1
C20 C19 C18 119.6(4)
C20 C19 H15 120.2
C18 C19 H15 120.2
O3 C20 C19 125.2(4)
O3 C20 C21 115.5(4)
C19 C20 C21 119.3(4)
C22 C21 C20 120.9(4)
C22 C21 H16 119.5
C20 C21 H16 119.5
C21 C22 C17 120.7(4)
C21 C22 H17 119.7
C17 C22 H17 119.7
C20 O3 C23 117.1(4)
O3 C23 H18 109.5
O3 C23 H19 109.5
H18 C23 H19 109.5
O3 C23 H20 109.5
H18 C23 H20 109.5
H19 C23 H20 109.5
C29 C24 C25 117.0(4)
C29 C24 P1 121.2(3)
C25 C24 P1 121.7(3)
C26 C25 C24 121.3(4)
C26 C25 H21 119.4
C24 C25 H21 119.4
C27 C26 C25 120.2(4)
C27 C26 H22 119.9
C25 C26 H22 119.9
O4 C27 C26 124.6(4)
O4 C27 C28 116.0(4)
C26 C27 C28 119.4(4)
C29 C28 C27 120.0(4)
C29 C28 H23 120.0
C27 C28 H23 120.0
C28 C29 C24 122.1(4)
C28 C29 H24 119.0
C24 C29 H24 119.0
C27 O4 C30 116.6(4)
O4 C30 H25 109.5
O4 C30 H26 109.5
H25 C30 H26 109.5
O4 C30 H27 109.5
H25 C30 H27 109.5
H26 C30 H27 109.5
C38 P2 C45 98.3(2)
C38 P2 C31 105.4(2)
C45 P2 C31 99.19(19)
C38 P2 Rh1 117.14(14)
C45 P2 Rh1 117.49(15)
C31 P2 Rh1 116.37(15)
C36 C31 C32 119.2(4)
C36 C31 P2 124.9(3)
C32 C31 P2 115.6(3)
C33 C32 C31 120.9(4)
C33 C32 H28 119.6
C31 C32 H28 119.6
C34 C33 C32 119.1(4)
C34 C33 H29 120.4
C32 C33 H29 120.4
C33 C34 O5 123.7(4)
C33 C34 C35 120.6(4)
O5 C34 C35 115.6(4)
C36 C35 C34 120.4(4)
C36 C35 H30 119.8
C34 C35 H30 119.8
C35 C36 C31 119.6(4)
C35 C36 H31 120.2
C31 C36 H31 120.2
C34 O5 C37 116.6(4)
O5 C37 H32 109.5
O5 C37 H33 109.5
H32 C37 H33 109.5
O5 C37 H34 109.5
H32 C37 H34 109.5
H33 C37 H34 109.5
C39 C38 C43 117.5(4)
C39 C38 P2 120.5(3)
C43 C38 P2 121.9(3)
C38 C39 C40 121.1(4)
C38 C39 H35 119.4
C40 C39 H35 119.4
C41 C40 C39 119.8(4)
C41 C40 H36 120.1
C39 C40 H36 120.1
O6 C41 C40 125.1(4)
O6 C41 C42 114.5(4)
C40 C41 C42 120.4(4)
C43 C42 C41 119.5(4)
C43 C42 H37 120.2
C41 C42 H37 120.2
C42 C43 C38 121.7(4)
C42 C43 H38 119.2
C38 C43 H38 119.2
C41 O6 C44 117.7(4)
O6 C44 H39 109.5
O6 C44 H40 109.5
H39 C44 H40 109.5
O6 C44 H41 109.5
H39 C44 H41 109.5
H40 C44 H41 109.5
C46 C45 C50 116.9(4)
C46 C45 P2 120.0(3)
C50 C45 P2 122.5(3)
C47 C46 C45 122.4(4)
C47 C46 H42 118.8
C45 C46 H42 118.8
C46 C47 C48 119.7(4)
C46 C47 H43 120.2
C48 C47 H43 120.2
O7 C48 C47 125.6(4)
O7 C48 C49 115.4(4)
C47 C48 C49 119.0(4)
C50 C49 C48 120.6(4)
C50 C49 H44 119.7
C48 C49 H44 119.7
C49 C50 C45 121.2(4)
C49 C50 H45 119.4
C45 C50 H45 119.4
C48 O7 C51 117.7(4)
O7 C51 H46 109.5
O7 C51 H47 109.5
H46 C51 H47 109.5
O7 C51 H48 109.5
H46 C51 H48 109.5
H47 C51 H48 109.5
C57 C52 C53 120.1(5)
C57 C52 H49 120.0
C53 C52 H49 120.0
C54 C53 C52 119.8(4)
C54 C53 H50 120.1
C52 C53 H50 120.1
C53 C54 C55 120.1(5)
C53 C54 H51 120.0
C55 C54 H51 120.0
C56 C55 C54 119.9(5)
C56 C55 H52 120.0
C54 C55 H52 120.0
C55 C56 C57 120.0(4)
C55 C56 H53 120.0
C57 C56 H53 120.0
C52 C57 C56 120.1(5)
C52 C57 H54 119.9
C56 C57 H54 119.9

loop_
_geom_bond_atom_site_label_1
_geom_bond_atom_site_label_2
_geom_bond_distance
Rh1 O1 2.079(3)
Rh1 N1 2.143(4)
Rh1 P2 2.2209(12)
Rh1 P1 2.2260(12)
O1 C1 1.312(5)
C1 C9 1.403(6)
C1 C2 1.420(6)
C2 N1 1.405(6)
C2 C6 1.419(6)
N1 C3 1.312(5)
C3 C4 1.403(6)
C3 H1 0.9500
C4 C5 1.359(7)
C4 H2 0.9500
C5 C6 1.398(7)
C5 H3 0.9500
C6 C7 1.424(7)
C7 C8 1.375(7)
C7 H4 0.9500
C8 C9 1.405(7)
C8 H5 0.9500
C9 H6 0.9500
P1 C24 1.830(5)
P1 C10 1.837(5)
P1 C17 1.839(4)
C10 C11 1.388(6)
C10 C15 1.406(6)
C11 C12 1.390(6)
C11 H7 0.9500
C12 C13 1.385(6)
C12 H8 0.9500
C13 O2 1.362(5)
C13 C14 1.396(6)
C14 C15 1.378(6)
C14 H9 0.9500
C15 H10 0.9500
O2 C16 1.426(5)
C16 H11 0.9800
C16 H12 0.9800
C16 H13 0.9800
C17 C18 1.386(6)
C17 C22 1.413(6)
C18 C19 1.393(6)
C18 H14 0.9500
C19 C20 1.385(6)
C19 H15 0.9500
C20 O3 1.368(5)
C20 C21 1.396(6)
C21 C22 1.372(6)
C21 H16 0.9500
C22 H17 0.9500
O3 C23 1.434(6)
C23 H18 0.9800
C23 H19 0.9800
C23 H20 0.9800
C24 C29 1.403(6)
C24 C25 1.405(6)
C25 C26 1.388(6)
C25 H21 0.9500
C26 C27 1.380(6)
C26 H22 0.9500
C27 O4 1.370(5)
C27 C28 1.404(6)
C28 C29 1.366(6)
C28 H23 0.9500
C29 H24 0.9500
O4 C30 1.431(5)
C30 H25 0.9800
C30 H26 0.9800
C30 H27 0.9800
P2 C38 1.833(5)
P2 C45 1.841(4)
P2 C31 1.842(4)
C31 C36 1.388(6)
C31 C32 1.399(6)
C32 C33 1.388(6)
C32 H28 0.9500
C33 C34 1.373(7)
C33 H29 0.9500
C34 O5 1.383(5)
C34 C35 1.389(6)
C35 C36 1.385(6)
C35 H30 0.9500
C36 H31 0.9500
O5 C37 1.434(5)
C37 H32 0.9800
C37 H33 0.9800
C37 H34 0.9800
C38 C39 1.395(6)
C38 C43 1.407(6)
C39 C40 1.398(6)
C39 H35 0.9500
C40 C41 1.378(6)
C40 H36 0.9500
C41 O6 1.374(5)
C41 C42 1.392(6)
C42 C43 1.377(6)
C42 H37 0.9500
C43 H38 0.9500
O6 C44 1.426(6)
C44 H39 0.9800
C44 H40 0.9800
C44 H41 0.9800
C45 C46 1.397(6)
C45 C50 1.408(6)
C46 C47 1.386(6)
C46 H42 0.9500
C47 C48 1.391(6)
C47 H43 0.9500
C48 O7 1.361(5)
C48 C49 1.399(6)
C49 C50 1.380(6)
C49 H44 0.9500
C50 H45 0.9500
O7 C51 1.441(6)
C51 H46 0.9800
C51 H47 0.9800
C51 H48 0.9800
C52 C57 1.381(6)
C52 C53 1.390(7)
C52 H49 0.9500
C53 C54 1.379(7)
C53 H50 0.9500
C54 C55 1.395(7)
C54 H51 0.9500
C55 C56 1.377(7)
C55 H52 0.9500
C56 C57 1.386(7)
C56 H53 0.9500
C57 H54 0.9500

loop_
_geom_torsion_atom_site_label_1
_geom_torsion_atom_site_label_2
_geom_torsion_atom_site_label_3
_geom_torsion_atom_site_label_4
_geom_torsion
N1 Rh1 O1 C1 -3.3(3)
P2 Rh1 O1 C1 175.9(3)
Rh1 O1 C1 C9 -176.9(3)
Rh1 O1 C1 C2 2.5(5)
O1 C1 C2 N1 0.8(6)
C9 C1 C2 N1 -179.8(4)
O1 C1 C2 C6 179.9(4)
C9 C1 C2 C6 -0.6(6)
C6 C2 N1 C3 -0.6(6)
C1 C2 N1 C3 178.6(4)
C6 C2 N1 Rh1 177.4(3)
C1 C2 N1 Rh1 -3.5(4)
O1 Rh1 N1 C3 -178.9(4)
P1 Rh1 N1 C3 -0.7(4)
O1 Rh1 N1 C2 3.6(3)
P1 Rh1 N1 C2 -178.3(2)
C2 N1 C3 C4 1.1(6)
Rh1 N1 C3 C4 -176.3(3)
N1 C3 C4 C5 -0.6(7)
C3 C4 C5 C6 -0.5(7)
C4 C5 C6 C2 0.9(6)
C4 C5 C6 C7 -179.2(4)
N1 C2 C6 C5 -0.4(6)
C1 C2 C6 C5 -179.5(4)
N1 C2 C6 C7 179.7(4)
C1 C2 C6 C7 0.6(6)
C5 C6 C7 C8 180.0(4)
C2 C6 C7 C8 -0.1(6)
C6 C7 C8 C9 -0.3(7)
O1 C1 C9 C8 179.7(4)
C2 C1 C9 C8 0.2(6)
C7 C8 C9 C1 0.2(7)
N1 Rh1 P1 C24 -172.5(2)
P2 Rh1 P1 C24 8.02(18)
N1 Rh1 P1 C10 -54.86(17)
P2 Rh1 P1 C10 125.61(15)
N1 Rh1 P1 C17 63.18(18)
P2 Rh1 P1 C17 -116.34(16)
C24 P1 C10 C11 97.6(4)
C17 P1 C10 C11 -159.1(3)
Rh1 P1 C10 C11 -36.9(4)
C24 P1 C10 C15 -77.6(4)
C17 P1 C10 C15 25.7(5)
Rh1 P1 C10 C15 148.0(4)
C15 C10 C11 C12 3.8(7)
P1 C10 C11 C12 -171.8(3)
C10 C11 C12 C13 -2.1(7)
C11 C12 C13 O2 179.9(4)
C11 C12 C13 C14 -0.7(7)
O2 C13 C14 C15 -178.9(4)
C12 C13 C14 C15 1.6(7)
C13 C14 C15 C10 0.2(7)
C11 C10 C15 C14 -2.8(7)
P1 C10 C15 C14 172.3(4)
C12 C13 O2 C16 -4.8(7)
C14 C13 O2 C16 175.8(4)
C24 P1 C17 C18 -140.6(4)
C10 P1 C17 C18 117.1(4)
Rh1 P1 C17 C18 -2.5(4)
C24 P1 C17 C22 36.3(4)
C10 P1 C17 C22 -65.9(4)
Rh1 P1 C17 C22 174.4(3)
C22 C17 C18 C19 1.6(7)
P1 C17 C18 C19 178.7(3)
C17 C18 C19 C20 -1.3(7)
C18 C19 C20 O3 -179.1(4)
C18 C19 C20 C21 0.5(7)
O3 C20 C21 C22 179.5(4)
C19 C20 C21 C22 -0.1(7)
C20 C21 C22 C17 0.5(7)
C18 C17 C22 C21 -1.2(6)
P1 C17 C22 C21 -178.2(4)
C19 C20 O3 C23 -4.8(7)
C21 C20 O3 C23 175.6(4)
C10 P1 C24 C29 155.2(4)
C17 P1 C24 C29 46.8(4)
Rh1 P1 C24 C29 -82.8(4)
C10 P1 C24 C25 -20.8(4)
C17 P1 C24 C25 -129.2(4)
Rh1 P1 C24 C25 101.3(4)
C29 C24 C25 C26 -1.5(6)
P1 C24 C25 C26 174.6(3)
C24 C25 C26 C27 -0.2(7)
C25 C26 C27 O4 -175.5(4)
C25 C26 C27 C28 2.0(7)
O4 C27 C28 C29 175.6(4)
C26 C27 C28 C29 -2.1(7)
C27 C28 C29 C24 0.3(7)
C25 C24 C29 C28 1.4(6)
P1 C24 C29 C28 -174.7(3)
C26 C27 O4 C30 -3.3(6)
C28 C27 O4 C30 179.1(4)
O1 Rh1 P2 C38 -105.96(18)
P1 Rh1 P2 C38 75.84(16)
O1 Rh1 P2 C45 10.75(18)
P1 Rh1 P2 C45 -167.45(16)
O1 Rh1 P2 C31 128.08(18)
P1 Rh1 P2 C31 -50.12(16)
C38 P2 C31 C36 2.1(4)
C45 P2 C31 C36 -99.2(4)
Rh1 P2 C31 C36 133.8(3)
C38 P2 C31 C32 176.6(3)
C45 P2 C31 C32 75.3(4)
Rh1 P2 C31 C32 -51.8(4)
C36 C31 C32 C33 3.4(7)
P2 C31 C32 C33 -171.3(4)
C31 C32 C33 C34 -1.0(7)
C32 C33 C34 O5 177.0(4)
C32 C33 C34 C35 -2.6(7)
C33 C34 C35 C36 3.8(7)
O5 C34 C35 C36 -175.9(4)
C34 C35 C36 C31 -1.3(7)
C32 C31 C36 C35 -2.3(6)
P2 C31 C36 C35 172.0(3)
C33 C34 O5 C37 -13.2(6)
C35 C34 O5 C37 166.4(4)
C45 P2 C38 C39 -139.5(4)
C31 P2 C38 C39 118.5(4)
Rh1 P2 C38 C39 -12.7(4)
C45 P2 C38 C43 38.3(4)
C31 P2 C38 C43 -63.7(4)
Rh1 P2 C38 C43 165.1(3)
C43 C38 C39 C40 2.3(6)
P2 C38 C39 C40 -179.8(3)
C38 C39 C40 C41 -2.1(7)
C39 C40 C41 O6 -178.6(4)
C39 C40 C41 C42 -0.1(7)
O6 C41 C42 C43 -179.4(4)
C40 C41 C42 C43 1.9(7)
C41 C42 C43 C38 -1.6(7)
C39 C38 C43 C42 -0.5(7)
P2 C38 C43 C42 -178.4(4)
C40 C41 O6 C44 -11.0(7)
C42 C41 O6 C44 170.4(4)
C38 P2 C45 C46 72.2(4)
C31 P2 C45 C46 179.4(4)
Rh1 P2 C45 C46 -54.3(4)
C38 P2 C45 C50 -99.1(4)
C31 P2 C45 C50 8.0(4)
Rh1 P2 C45 C50 134.3(3)
C50 C45 C46 C47 1.1(7)
P2 C45 C46 C47 -170.7(4)
C45 C46 C47 C48 1.5(7)
C46 C47 C48 O7 175.8(4)
C46 C47 C48 C49 -4.0(7)
O7 C48 C49 C50 -176.0(4)
C47 C48 C49 C50 3.8(7)
C48 C49 C50 C45 -1.2(7)
C46 C45 C50 C49 -1.2(7)
P2 C45 C50 C49 170.4(4)
C47 C48 O7 C51 7.5(7)
C49 C48 O7 C51 -172.8(4)
C57 C52 C53 C54 0.8(7)
C52 C53 C54 C55 -0.7(8)
C53 C54 C55 C56 0.3(8)
C54 C55 C56 C57 -0.1(8)
C53 C52 C57 C56 -0.6(7)
C55 C56 C57 C52 0.2(7)
